data_7714920
loop_
_publ_author_name
'Pavun, Anna'
'Niess, Raffael'
'Scheibel, Lucas A.'
'Seidl, Michael'
'Hohloch, Stephan'

_publ_section_title
;
 A mesoionic carbene stabilized nickel(II) hydroxide complex: a facile
 precursor for C-H activation chemistry.
;
_journal_issue 6
_journal_name_full 'Dalton transactions (Cambridge, England : 2003)'
_journal_page_first 2749
_journal_page_last 2761
_journal_paper_doi 10.1039/d3dt03746k
_journal_volume 53
_journal_year 2024
_chemical_formula_moiety 'C39.92 H47.28 Cl0.12 N7 Ni O6.16'
_chemical_formula_sum 'C39.92 H47.28 Cl0.12 N7 Ni O6.16'
_chemical_formula_weight 786.69
_space_group_crystal_system monoclinic
_space_group_IT_number 14
_space_group_name_Hall '-P 2yn'
_space_group_name_H-M_alt 'P 1 21/n 1'
_atom_sites_solution_hydrogens geom
_atom_sites_solution_primary dual
_audit_creation_date 2023-11-06
_audit_creation_method
;
Olex2 1.5-alpha
(compiled 2023.08.24 svn.re1ec1418 for OlexSys, GUI svn.r6817)
;
_audit_update_record
;
2023-11-07 deposited with the CCDC.	2024-01-04 downloaded from the CCDC.
;
_cell_angle_alpha 90
_cell_angle_beta 97.2879(11)
_cell_angle_gamma 90
_cell_formula_units_Z 4
_cell_length_a 12.26757(15)
_cell_length_b 13.99843(13)
_cell_length_c 22.5929(2)
_cell_measurement_reflns_used 19755
_cell_measurement_temperature 123.00(10)
_cell_measurement_theta_max 72.8240
_cell_measurement_theta_min 3.1460
_cell_volume 3848.46(7)
_computing_cell_refinement 'CrysAlisPro 1.171.43.94a (Rigaku OD, 2023)'
_computing_data_collection 'CrysAlisPro system (CCD 43.91a 64-bit (release 29-09-2023))'
_computing_data_reduction 'CrysAlisPro 1.171.43.94a (Rigaku OD, 2023)'
_computing_molecular_graphics 'Olex2 1.5-alpha (Dolomanov et al., 2009)'
_computing_publication_material 'Olex2 1.5-alpha (Dolomanov et al., 2009)'
_computing_structure_refinement 'SHELXL 2018/3 (Sheldrick, 2015)'
_computing_structure_solution 'SHELXT  (Sheldrick, 2015)'
_diffrn_ambient_environment N~2~
_diffrn_ambient_temperature 123.00(10)
_diffrn_detector 'Hybrid Pixel Array Detector'
_diffrn_detector_area_resol_mean 10.0000
_diffrn_detector_type 'HyPix-Arc 150'
_diffrn_measured_fraction_theta_full 0.988
_diffrn_measured_fraction_theta_max 0.947
_diffrn_measurement_details
;
List of Runs (angles in degrees, time in seconds):

  # Type    Start    End  Width  t~exp~   \w     \q     \k     \f   Frames
#--------------------------------------------------------------------------
  1  \w     30.00 106.00   0.50   10.00    --   62.92   9.00  43.00  152
  2  \w     30.00 106.00   0.50   10.00    --   62.92   9.00  43.00  152
  3  \w   -107.00 -30.00   0.50   10.00    --  -63.82  -9.00-130.00  154
  4  \w     43.00 119.00   0.50   10.00    --   75.87   9.00  43.00  152
  5  \w   -119.00 -43.00   0.50   10.00    --  -76.65  -9.00-130.00  152
  6  \w    -90.00 -58.00   0.50   10.00    --  -50.00 -65.00  80.24   64
  7  \w     25.00  71.00   0.50   10.00    --   62.92 -95.00-150.00   92
  8  \w     25.00  71.00   0.50   10.00    --   62.92 -95.00 150.00   92
  9  \w   -106.00 -75.00   0.50   10.00    --  -70.00 -74.00-109.13   62
 10  \w   -113.00 -80.00   0.50   10.00    --  -70.00 -54.00-173.72   66
 11  \w   -100.00 -32.00   0.50   10.00    --  -73.68 125.00  90.00  136
 12  \w   -116.00 -40.00   0.50   10.00    --  -73.68  -9.00-130.00  152
 13  \w   -100.00 -32.00   0.50   10.00    --  -73.68 125.00  90.00  136
 14  \w   -120.00 -87.00   0.50   10.00    --  -74.00 -41.00-151.06   66
 15  \w   -110.00 -79.00   0.50   10.00    --  -74.00 -74.00 -20.75   62
 16  \w     38.00  84.00   0.50   10.00    --   75.87 -95.00-180.00   92
 17  \w   -117.00 -86.00   0.50   10.00    --  -78.25 -67.00 108.08   62
 18  \w   -114.00 -79.00   0.50   10.00    --  -78.25 -90.00-145.15   70
 19  \w   -112.00 -36.00   0.50   10.00    --  -78.25 135.00  79.99  152
 20  \w    -91.00 -39.00   0.50   10.00    --  -78.25 102.00 144.73  104
 21  \w     68.00 127.00   0.50   10.00    --   79.75  24.00-155.94  118
 22  \w     90.00 127.00   0.50   10.00    --   79.75  36.00-121.52   74
 23  \w     38.00 105.00   0.50   10.00    --   79.75-122.00  50.60  134
 24  \w     48.00 124.00   0.50   10.00    --   79.75  13.00  28.95  152
 25  \w     68.00 127.00   0.50   10.00    --   79.75  24.00 162.11  118
 26  \w     37.00 108.00   0.50   10.00    --   79.75-126.00 135.61  142
;
_diffrn_measurement_device 'four-circle diffractometer'
_diffrn_measurement_device_type 'XtaLAB Synergy R, DW system, HyPix-Arc 150'
_diffrn_measurement_method '\w scans'
_diffrn_orient_matrix_type 'CrysAlisPro convention (1999,Acta A55,543-557)'
_diffrn_orient_matrix_UB_11 0.0356826000
_diffrn_orient_matrix_UB_12 0.0100496000
_diffrn_orient_matrix_UB_13 0.0675898000
_diffrn_orient_matrix_UB_21 -0.1206777000
_diffrn_orient_matrix_UB_22 -0.0084267000
_diffrn_orient_matrix_UB_23 0.0114022000
_diffrn_orient_matrix_UB_31 0.0127880000
_diffrn_orient_matrix_UB_32 -0.1093464000
_diffrn_orient_matrix_UB_33 0.0054048000
_diffrn_radiation_monochromator mirror
_diffrn_radiation_probe x-ray
_diffrn_radiation_type 'Cu K\a'
_diffrn_radiation_wavelength 1.54184
_diffrn_reflns_av_R_equivalents 0.0329
_diffrn_reflns_av_unetI/netI 0.0304
_diffrn_reflns_Laue_measured_fraction_full 0.988
_diffrn_reflns_Laue_measured_fraction_max 0.947
_diffrn_reflns_limit_h_max 14
_diffrn_reflns_limit_h_min -15
_diffrn_reflns_limit_k_max 14
_diffrn_reflns_limit_k_min -16
_diffrn_reflns_limit_l_max 27
_diffrn_reflns_limit_l_min -27
_diffrn_reflns_number 47663
_diffrn_reflns_point_group_measured_fraction_full 0.988
_diffrn_reflns_point_group_measured_fraction_max 0.947
_diffrn_reflns_theta_full 67.684
_diffrn_reflns_theta_max 75.440
_diffrn_reflns_theta_min 3.723
_diffrn_source 'Rotating-anode X-ray tube'
_diffrn_source_type 'Rigaku (Cu) X-ray Source'
_exptl_absorpt_coefficient_mu 1.269
_exptl_absorpt_correction_T_max 1.000
_exptl_absorpt_correction_T_min 0.690
_exptl_absorpt_correction_type gaussian
_exptl_absorpt_process_details
;
CrysAlisPro 1.171.43.94a (Rigaku Oxford Diffraction, 2023)
Numerical absorption correction based on gaussian integration over
a multifaceted crystal model
Empirical absorption correction using spherical harmonics,
implemented in SCALE3 ABSPACK scaling algorithm.
;
_exptl_crystal_colour 'clear yellow'
_exptl_crystal_colour_lustre clear
_exptl_crystal_colour_primary yellow
_exptl_crystal_density_diffrn 1.358
_exptl_crystal_description plate
_exptl_crystal_F_000 1660
_exptl_crystal_size_max 0.08
_exptl_crystal_size_mid 0.058
_exptl_crystal_size_min 0.015
_refine_diff_density_max 0.719
_refine_diff_density_min -0.365
_refine_diff_density_rms 0.065
_refine_ls_extinction_method none
_refine_ls_goodness_of_fit_ref 1.121
_refine_ls_hydrogen_treatment constr
_refine_ls_matrix_type full
_refine_ls_number_parameters 571
_refine_ls_number_reflns 7565
_refine_ls_number_restraints 129
_refine_ls_restrained_S_all 1.123
_refine_ls_R_factor_all 0.0733
_refine_ls_R_factor_gt 0.0638
_refine_ls_shift/su_max 0.001
_refine_ls_shift/su_mean 0.000
_refine_ls_structure_factor_coef Fsqd
_refine_ls_weighting_details 'w=1/[\s^2^(Fo^2^)+(0.0560P)^2^+6.9852P] where P=(Fo^2^+2Fc^2^)/3'
_refine_ls_weighting_scheme calc
_refine_ls_wR_factor_gt 0.1631
_refine_ls_wR_factor_ref 0.1682
_reflns_Friedel_coverage 0.000
_reflns_number_gt 6505
_reflns_number_total 7565
_reflns_threshold_expression 'I > 2\s(I)'
_cod_data_source_file d3dt03746k2.cif
_cod_data_source_block ni_malon4_abs
_cod_depositor_comments 'Adding full bibliography for 7714908--7714920.cif.'
_cod_database_code 7714920
_shelx_shelxl_version_number 2018/3
_chemical_oxdiff_formula 'C102  H0  N66  O62  Cl0  Ni4  '
_shelx_space_group_comment
;
The symmetry employed for this shelxl refinement is uniquely defined
by the following loop, which should always be used as a source of
symmetry information in preference to the above space-group names.
They are only intended as comments.
;
_shelx_estimated_absorpt_t_max 0.981
_shelx_estimated_absorpt_t_min 0.905
_olex2_refinement_description
;
1. Fixed Uiso
 At 1.2 times of:
  All C(H) groups, All C(H,H) groups, All C(H,H,H,H) groups
 At 1.5 times of:
  All C(H,H,H) groups
2. Restrained distances
 C29-C28A \\sim C29-C28 \\sim C28A-C27 \\sim C28-C27
 with sigma of 0.02
 C19A-C17 \\sim C19-C17 \\sim C20A-C17 \\sim C20-C17 \\sim C18A-C17 \\sim
C18-C17
 with sigma of 0.02
3. Uiso/Uaniso restraints and constraints
C28A \\sim C28: within 1.9A with sigma of 0.02 and sigma for terminal atoms of
0.02 within 1.9A
C20 \\sim C20A \\sim C19 \\sim C19A \\sim C17 \\sim C18A \\sim C18: within 1.9A
with sigma of 0.02 and sigma for terminal atoms of 0.02 within 1.9A
4. Rigid body (RIGU) restrains
 C19, C19A, C17, C20, C20A, C18A, C18
 with sigma for 1-2 distances of 0.004 and sigma for 1-3 distances of 0.004
5. Others
 Fixed Sof: Ni1(0.88) O1(0.88) O3(0.88) O2(0.88) O5(0.88) O7(0.88) O4(0.88)
 O6(0.88) H27A(0.8) H27B(0.8) H27C(0.2) H27D(0.2) C34(0.88) C39(0.88)
 H39A(0.88) H39B(0.88) C33(0.88) C35(0.88) C38(0.88) H38A(0.88) H38B(0.88)
 H38C(0.88) C40(0.88) C18(0.86) H18A(0.86) H18B(0.86) H18C(0.86) C37(0.88)
 C28(0.8) H28A(0.8) H28B(0.8) H29A(0.8) H29B(0.8) C36(0.88) H36A(0.88)
 H36B(0.88) H36C(0.88) C20(0.86) H20A(0.86) H20B(0.86) H20C(0.86) C19(0.86)
 H19A(0.86) H19B(0.86) H19C(0.86) C41(0.88) H41A(0.88) H41B(0.88) H41C(0.88)
 Ni1A(0.12) Cl1A(0.12) C20A(0.14) H20D(0.14) H20E(0.14) H20F(0.14) C18A(0.14)
 H18D(0.14) H18E(0.14) H18F(0.14) C19A(0.14) H19D(0.14) H19E(0.14) H19F(0.14)
 C28A(0.2) H28C(0.2) H28D(0.2)
6.a Secondary CH2 refined with riding coordinates:
 C27(H27A,H27B), C27(H27C,H27D), C30(H30A,H30B), C39(H39A,H39B), C21(H21A,
 H21B), C24(H24A,H24B), C22(H22A,H22B), C28(H28A,H28B), C23(H23A,H23B),
 C29(H29A,H29B), C28A(H28C,H28D)
6.b Aromatic/amide H refined with riding coordinates:
 C5(H5), C8(H8), C3(H3), C10(H10)
6.c Idealised Me refined as rotating group:
 C14(H14A,H14B,H14C), C15(H15A,H15B,H15C), C38(H38A,H38B,H38C), C16(H16A,H16B,
 H16C), C18(H18A,H18B,H18C), C36(H36A,H36B,H36C), C20(H20A,H20B,H20C), C19(H19A,
 H19B,H19C), C41(H41A,H41B,H41C), C20A(H20D,H20E,H20F), C18A(H18D,H18E,H18F),
 C19A(H19D,H19E,H19F)
;
_olex2_diffrn_ambient_temperature_device 'Oxford Cryosystems, Cryostream 700'
_olex2_submission_special_instructions 'No special instructions were received'
_oxdiff_exptl_absorpt_empirical_details
;
Empirical correction (ABSPACK) includes:
- Absorption correction using spherical harmonics
- Frame scaling
;
_oxdiff_exptl_absorpt_empirical_full_max 1.397
_oxdiff_exptl_absorpt_empirical_full_min 0.781

loop_
_space_group_symop_operation_xyz
'x, y, z'
'-x+1/2, y+1/2, -z+1/2'
'-x, -y, -z'
'x-1/2, -y-1/2, z-1/2'

loop_
_atom_site_label
_atom_site_type_symbol
_atom_site_fract_x
_atom_site_fract_y
_atom_site_fract_z
_atom_site_U_iso_or_equiv
_atom_site_adp_type
_atom_site_occupancy
_atom_site_site_symmetry_order
_atom_site_calc_flag
_atom_site_refinement_flags_posn
_atom_site_refinement_flags_adp
_atom_site_refinement_flags_occupancy
_atom_site_disorder_assembly
_atom_site_disorder_group
Ni1 Ni 0.57858(6) 0.27898(4) 0.22400(3) 0.02724(17) Uani 0.88 1 d . . P A 1
O1 O 0.49479(19) 0.28925(16) 0.28958(10) 0.0289(5) Uani 0.88 1 d . . P A 1
N10 N 0.6386(2) 0.26610(17) 0.15256(11) 0.0283(5) Uani 1 1 d . . . . .
N1 N 0.6115(2) 0.07215(18) 0.19683(11) 0.0331(6) Uani 1 1 d . . . . .
O43 O 0.1763(2) 0.2949(2) 0.38139(11) 0.0421(6) Uani 0.88 1 d . . P A 1
N2 N 0.6258(2) 0.47087(18) 0.17704(11) 0.0310(5) Uani 1 1 d . . . . .
N5 N 0.5751(2) -0.00823(18) 0.26856(12) 0.0362(6) Uani 1 1 d . . . . .
O42 O 0.1499(2) 0.2770(2) 0.28264(11) 0.0419(6) Uani 0.88 1 d . . P A 1
O45 O 0.3834(2) 0.21980(19) 0.42790(11) 0.0410(6) Uani 0.88 1 d . . P A 1
N4 N 0.6297(2) 0.56516(18) 0.18700(12) 0.0351(6) Uani 1 1 d . . . . .
O41 O 0.3154(2) 0.13209(19) 0.22536(12) 0.0442(6) Uani 0.88 1 d . . P A 1
N6 N 0.6007(2) 0.57131(18) 0.24112(11) 0.0332(6) Uani 1 1 d . . . . .
N3 N 0.6045(2) -0.01875(19) 0.21481(12) 0.0362(6) Uani 1 1 d . . . . .
O44 O 0.4533(3) 0.3608(2) 0.41360(13) 0.0613(9) Uani 0.88 1 d . . P A 1
C14 C 0.6422(3) 0.0893(2) 0.13939(14) 0.0325(7) Uani 1 1 d . . . . .
C24 C 0.6555(2) 0.3382(2) 0.11330(13) 0.0285(6) Uani 1 1 d . . . . .
C1 C 0.5854(3) 0.1411(2) 0.23644(14) 0.0381(7) Uani 1 1 d . . . . .
C20 C 0.6926(2) 0.3657(2) 0.01055(13) 0.0326(7) Uani 1 1 d . . . . .
H5 H 0.707833 0.341048 -0.026714 0.039 Uiso 1 1 calc R U . . .
C13 C 0.6516(2) 0.1829(2) 0.12121(13) 0.0289(6) Uani 1 1 d . . . . .
C23 C 0.6503(2) 0.4366(2) 0.12091(13) 0.0311(6) Uani 1 1 d . . . . .
O40 O 0.2281(3) 0.2071(2) 0.14542(15) 0.0689(10) Uani 0.88 1 d . . P A 1
C19 C 0.6793(2) 0.3032(2) 0.05720(13) 0.0308(6) Uani 1 1 d . . . . .
C2 C 0.5932(3) 0.4168(2) 0.22235(14) 0.0362(7) Uani 1 1 d . . . . .
C17 C 0.6981(2) 0.1246(2) 0.02555(14) 0.0327(7) Uani 1 1 d . . . . .
H8 H 0.715559 0.137285 -0.013466 0.039 Uiso 1 1 calc R U . . .
C4 C 0.5790(3) 0.4862(2) 0.26498(14) 0.0354(7) Uani 1 1 d . . . . .
C18 C 0.6789(2) 0.2004(2) 0.06301(14) 0.0311(6) Uani 1 1 d . . . . .
C22 C 0.6639(3) 0.4988(2) 0.07439(14) 0.0342(7) Uani 1 1 d . . . . .
H3 H 0.659760 0.565738 0.080599 0.041 Uiso 1 1 calc R U . . .
C15 C 0.6623(3) 0.0137(2) 0.10178(14) 0.0355(7) Uani 1 1 d . . . . .
H10 H 0.655637 -0.050121 0.115185 0.043 Uiso 1 1 calc R U . . .
C16 C 0.6918(3) 0.0299(2) 0.04505(14) 0.0345(7) Uani 1 1 d . . . . .
C21 C 0.6837(3) 0.4640(2) 0.01824(14) 0.0338(7) Uani 1 1 d . . . . .
C11 C 0.5544(3) -0.0953(2) 0.30222(15) 0.0391(8) Uani 1 1 d D . . . .
H27A H 0.624953 -0.123597 0.320047 0.047 Uiso 0.8 1 calc R U P B 1
H27B H 0.515066 -0.143061 0.275078 0.047 Uiso 0.8 1 calc R U P B 1
H27C H 0.611120 -0.143680 0.296739 0.047 Uiso 0.2 1 calc R U P C 2
H27D H 0.481919 -0.122127 0.286202 0.047 Uiso 0.2 1 calc R U P C 2
C5 C 0.5295(4) 0.1053(2) 0.34465(15) 0.0473(9) Uani 1 1 d . . . . .
H30A H 0.579331 0.154148 0.364898 0.057 Uiso 1 1 calc R U . . .
H30B H 0.454367 0.132522 0.338914 0.057 Uiso 1 1 calc R U . . .
C29 C 0.6943(3) 0.5354(2) -0.03249(14) 0.0380(7) Uani 1 1 d . . . . .
C41 C 0.3321(3) 0.2908(2) 0.33359(15) 0.0305(7) Uani 0.88 1 d . . P A 1
C42 C 0.3294(3) 0.3002(3) 0.22105(15) 0.0342(8) Uani 0.88 1 d . . P A 1
H39A H 0.268110 0.346065 0.221595 0.041 Uiso 0.88 1 calc R U P A 1
H39B H 0.380907 0.327659 0.195210 0.041 Uiso 0.88 1 calc R U P A 1
C31 C 0.6079(3) 0.6141(3) -0.03389(16) 0.0440(8) Uani 1 1 d . . . . .
H14A H 0.620889 0.651788 0.002876 0.066 Uiso 1 1 calc R U . . .
H14B H 0.534566 0.585281 -0.037095 0.066 Uiso 1 1 calc R U . . .
H14C H 0.612745 0.655678 -0.068341 0.066 Uiso 1 1 calc R U . . .
C40 C 0.3890(3) 0.2922(2) 0.28390(15) 0.0293(7) Uani 0.88 1 d . . P A 1
C12 C 0.5952(3) 0.6666(2) 0.26869(15) 0.0434(8) Uani 1 1 d . . . . .
H21A H 0.564815 0.713553 0.238219 0.052 Uiso 1 1 calc R U . . .
H21B H 0.669848 0.687665 0.285300 0.052 Uiso 1 1 calc R U . . .
C3 C 0.5641(3) 0.0841(2) 0.28500(15) 0.0392(8) Uani 1 1 d . . . . .
C45 C 0.2123(3) 0.2861(3) 0.32822(16) 0.0331(7) Uani 0.88 1 d . . P A 1
C25 C 0.7137(3) -0.0537(2) 0.00396(16) 0.0419(8) Uani 1 1 d D U . . .
C6 C 0.5415(3) 0.4820(2) 0.32527(14) 0.0401(8) Uani 1 1 d . . . . .
H24A H 0.585396 0.433393 0.349588 0.048 Uiso 1 1 calc R U . . .
H24B H 0.463704 0.461467 0.320886 0.048 Uiso 1 1 calc R U . . .
C30 C 0.8083(3) 0.5828(3) -0.02242(18) 0.0513(9) Uani 1 1 d . . . . .
H15A H 0.815457 0.627788 -0.054928 0.077 Uiso 1 1 calc R U . . .
H15B H 0.865325 0.533648 -0.021598 0.077 Uiso 1 1 calc R U . . .
H15C H 0.816580 0.617160 0.015673 0.077 Uiso 1 1 calc R U . . .
C10 C 0.5229(4) 0.6611(3) 0.31762(17) 0.0515(10) Uani 1 1 d . . . . .
H22A H 0.530453 0.720866 0.341251 0.062 Uiso 1 1 calc R U . . .
H22B H 0.445227 0.655444 0.299706 0.062 Uiso 1 1 calc R U . . .
C47 C 0.4414(3) 0.2243(3) 0.48816(18) 0.0456(10) Uani 0.88 1 d . . P A 1
H38A H 0.519794 0.235097 0.486327 0.068 Uiso 0.88 1 calc R U P A 1
H38B H 0.431567 0.163961 0.508828 0.068 Uiso 0.88 1 calc R U P A 1
H38C H 0.411788 0.276915 0.509904 0.068 Uiso 0.88 1 calc R U P A 1
C43 C 0.2837(3) 0.2086(3) 0.19299(16) 0.0383(8) Uani 0.88 1 d . . P A 1
C32 C 0.6805(4) 0.4857(3) -0.09374(16) 0.0643(13) Uani 1 1 d . . . . .
H16A H 0.607951 0.455512 -0.100716 0.096 Uiso 1 1 calc R U . . .
H16B H 0.737602 0.436836 -0.094484 0.096 Uiso 1 1 calc R U . . .
H16C H 0.687288 0.532994 -0.125030 0.096 Uiso 1 1 calc R U . . .
C27 C 0.8213(3) -0.0382(3) -0.0217(2) 0.0441(10) Uani 0.86 1 d D U P D 1
H18A H 0.835445 -0.092911 -0.046700 0.066 Uiso 0.86 1 calc R U P D 1
H18B H 0.881531 -0.031791 0.010946 0.066 Uiso 0.86 1 calc R U P D 1
H18C H 0.816146 0.020123 -0.045927 0.066 Uiso 0.86 1 calc R U P D 1
C46 C 0.3949(3) 0.2957(3) 0.39466(16) 0.0348(8) Uani 0.88 1 d . . P A 1
C9 C 0.4851(4) -0.0690(3) 0.35122(19) 0.0390(9) Uani 0.8 1 d D U P E 1
H28A H 0.408245 -0.057535 0.333472 0.047 Uiso 0.8 1 calc R U P E 1
H28B H 0.485363 -0.122612 0.379822 0.047 Uiso 0.8 1 calc R U P E 1
C8 C 0.5521(3) 0.5775(3) 0.35822(15) 0.0455(8) Uani 1 1 d . . . . .
H23A H 0.503397 0.577194 0.389950 0.055 Uiso 1 1 calc R U . . .
H23B H 0.628663 0.585103 0.377612 0.055 Uiso 1 1 calc R U . . .
C7 C 0.5304(4) 0.0197(3) 0.38368(16) 0.0497(9) Uani 1 1 d D . . . .
H29A H 0.486474 0.033536 0.416536 0.060 Uiso 0.8 1 calc R U P E 1
H29B H 0.606855 0.007079 0.401685 0.060 Uiso 0.8 1 calc R U P E 1
C48 C 0.0582(3) 0.2875(3) 0.38127(18) 0.0446(9) Uani 0.88 1 d . . P A 1
H36A H 0.021521 0.337526 0.355759 0.067 Uiso 0.88 1 calc R U P A 1
H36B H 0.040279 0.295139 0.422056 0.067 Uiso 0.88 1 calc R U P A 1
H36C H 0.033141 0.224659 0.365926 0.067 Uiso 0.88 1 calc R U P A 1
C28 C 0.7292(4) -0.1501(3) 0.0391(2) 0.0531(11) Uani 0.86 1 d D U P D 1
H20A H 0.661042 -0.166257 0.055202 0.080 Uiso 0.86 1 calc R U P D 1
H20B H 0.789078 -0.143434 0.071889 0.080 Uiso 0.86 1 calc R U P D 1
H20C H 0.747148 -0.200890 0.012080 0.080 Uiso 0.86 1 calc R U P D 1
C26 C 0.6182(4) -0.0651(4) -0.0434(2) 0.0594(13) Uani 0.86 1 d D U P D 1
H19A H 0.629419 -0.121550 -0.067576 0.089 Uiso 0.86 1 calc R U P D 1
H19B H 0.611828 -0.008256 -0.068997 0.089 Uiso 0.86 1 calc R U P D 1
H19C H 0.550780 -0.072866 -0.024893 0.089 Uiso 0.86 1 calc R U P D 1
C44 C 0.2812(4) 0.0399(3) 0.2026(2) 0.0648(14) Uani 0.88 1 d . . P A 1
H41A H 0.222269 0.047273 0.169363 0.097 Uiso 0.88 1 calc R U P A 1
H41B H 0.254221 0.002210 0.234346 0.097 Uiso 0.88 1 calc R U P A 1
H41C H 0.343656 0.006973 0.188656 0.097 Uiso 0.88 1 calc R U P A 1
Ni1A Ni 0.6503(4) 0.2679(3) 0.23492(19) 0.0281(9) Uani 0.12 1 d . . P A 2
Cl1A Cl 0.7189(7) 0.2782(5) 0.3281(3) 0.0481(17) Uani 0.12 1 d . . P A 2
C28A C 0.631(2) -0.1342(16) 0.0084(14) 0.055(4) Uani 0.14 1 d D U P D 2
H20D H 0.556794 -0.110786 -0.004618 0.083 Uiso 0.14 1 calc R U P D 2
H20E H 0.636136 -0.156036 0.049889 0.083 Uiso 0.14 1 calc R U P D 2
H20F H 0.647940 -0.187430 -0.017111 0.083 Uiso 0.14 1 calc R U P D 2
C27A C 0.8325(14) -0.081(3) 0.0047(17) 0.062(5) Uani 0.14 1 d D U P D 2
H18D H 0.838450 -0.133987 -0.022744 0.093 Uiso 0.14 1 calc R U P D 2
H18E H 0.863027 -0.099595 0.045192 0.093 Uiso 0.14 1 calc R U P D 2
H18F H 0.873583 -0.025683 -0.007819 0.093 Uiso 0.14 1 calc R U P D 2
C26A C 0.664(3) -0.0198(19) -0.0603(8) 0.058(5) Uani 0.14 1 d D U P D 2
H19D H 0.642032 -0.075686 -0.085083 0.087 Uiso 0.14 1 calc R U P D 2
H19E H 0.720055 0.016321 -0.078399 0.087 Uiso 0.14 1 calc R U P D 2
H19F H 0.600285 0.020962 -0.057530 0.087 Uiso 0.14 1 calc R U P D 2
C9A C 0.5560(18) -0.0752(10) 0.3672(6) 0.052(4) Uani 0.2 1 d D U P E 2
H28C H 0.503297 -0.119114 0.382984 0.062 Uiso 0.2 1 calc R U P E 2
H28D H 0.630064 -0.091180 0.387487 0.062 Uiso 0.2 1 calc R U P E 2

loop_
_atom_site_aniso_label
_atom_site_aniso_U_11
_atom_site_aniso_U_22
_atom_site_aniso_U_33
_atom_site_aniso_U_23
_atom_site_aniso_U_13
_atom_site_aniso_U_12
Ni1 0.0344(4) 0.0205(3) 0.0290(3) -0.0017(2) 0.0124(3) 0.0003(3)
O1 0.0322(12) 0.0229(11) 0.0335(12) -0.0017(9) 0.0112(10) 0.0009(9)
N10 0.0323(13) 0.0253(12) 0.0282(12) -0.0007(10) 0.0072(10) 0.0011(10)
N1 0.0449(15) 0.0221(13) 0.0349(14) -0.0020(10) 0.0149(11) -0.0049(11)
O43 0.0348(13) 0.0578(17) 0.0365(14) -0.0016(12) 0.0157(11) 0.0025(12)
N2 0.0381(14) 0.0251(13) 0.0310(13) -0.0022(10) 0.0094(11) -0.0027(10)
N5 0.0502(16) 0.0254(13) 0.0361(14) 0.0013(11) 0.0175(12) 0.0007(12)
O42 0.0366(13) 0.0544(17) 0.0351(14) -0.0021(12) 0.0061(11) -0.0045(12)
O45 0.0482(15) 0.0423(15) 0.0319(13) 0.0024(11) 0.0028(11) -0.0010(12)
N4 0.0470(15) 0.0262(13) 0.0339(14) -0.0027(11) 0.0116(12) 0.0024(11)
O41 0.0532(16) 0.0368(14) 0.0415(14) -0.0054(12) 0.0018(12) -0.0045(12)
N6 0.0398(14) 0.0269(13) 0.0336(13) -0.0026(11) 0.0079(11) 0.0002(11)
N3 0.0471(15) 0.0262(13) 0.0383(14) 0.0003(11) 0.0170(12) -0.0002(11)
O44 0.088(2) 0.058(2) 0.0376(15) -0.0026(14) 0.0047(15) -0.0306(18)
C14 0.0348(15) 0.0298(16) 0.0353(16) -0.0034(13) 0.0134(13) -0.0017(13)
C24 0.0280(14) 0.0281(15) 0.0310(15) 0.0010(12) 0.0096(11) 0.0021(11)
C1 0.056(2) 0.0252(16) 0.0369(17) -0.0028(13) 0.0190(15) -0.0015(14)
C20 0.0327(15) 0.0364(17) 0.0306(15) 0.0020(13) 0.0107(12) 0.0030(13)
C13 0.0290(14) 0.0282(15) 0.0315(15) -0.0036(12) 0.0111(12) -0.0002(12)
C23 0.0338(15) 0.0294(16) 0.0314(15) -0.0022(12) 0.0086(12) 0.0010(12)
O40 0.091(3) 0.059(2) 0.0503(19) -0.0093(16) -0.0156(18) 0.0028(18)
C19 0.0301(15) 0.0319(16) 0.0312(15) 0.0002(12) 0.0071(12) 0.0027(12)
C2 0.0491(19) 0.0269(16) 0.0348(16) -0.0018(13) 0.0132(14) -0.0040(14)
C17 0.0313(15) 0.0363(17) 0.0323(15) -0.0027(13) 0.0116(12) -0.0006(13)
C4 0.0437(17) 0.0271(16) 0.0369(16) -0.0047(13) 0.0105(14) -0.0055(13)
C18 0.0320(15) 0.0306(16) 0.0321(15) -0.0003(12) 0.0092(12) 0.0011(12)
C22 0.0400(17) 0.0268(15) 0.0372(16) 0.0027(13) 0.0097(13) 0.0016(13)
C15 0.0434(17) 0.0242(15) 0.0419(17) -0.0051(13) 0.0165(14) -0.0040(13)
C16 0.0349(16) 0.0334(17) 0.0376(16) -0.0083(13) 0.0139(13) -0.0039(13)
C21 0.0336(15) 0.0343(17) 0.0350(16) 0.0043(13) 0.0095(13) 0.0017(13)
C11 0.055(2) 0.0244(16) 0.0403(18) 0.0046(13) 0.0149(15) 0.0009(14)
C5 0.079(3) 0.0297(17) 0.0370(18) 0.0008(14) 0.0207(18) 0.0025(17)
C29 0.0461(18) 0.0345(17) 0.0349(16) 0.0051(13) 0.0111(14) 0.0015(14)
C41 0.0321(17) 0.0254(17) 0.0351(18) -0.0021(13) 0.0088(14) 0.0005(13)
C42 0.0363(18) 0.039(2) 0.0287(17) 0.0035(15) 0.0104(14) 0.0040(15)
C31 0.049(2) 0.0395(19) 0.0439(19) 0.0106(15) 0.0071(16) 0.0037(16)
C40 0.0349(17) 0.0204(16) 0.0337(17) -0.0028(13) 0.0082(14) -0.0010(13)
C12 0.065(2) 0.0250(16) 0.0402(18) -0.0040(14) 0.0092(16) 0.0052(15)
C3 0.057(2) 0.0245(15) 0.0385(17) -0.0002(13) 0.0152(15) -0.0022(14)
C45 0.0332(17) 0.0322(18) 0.0345(18) -0.0003(14) 0.0070(15) 0.0030(14)
C25 0.0474(18) 0.0354(17) 0.0470(18) -0.0147(14) 0.0215(15) -0.0056(14)
C6 0.056(2) 0.0315(17) 0.0356(17) -0.0038(13) 0.0159(15) -0.0065(15)
C30 0.044(2) 0.057(2) 0.056(2) 0.0193(19) 0.0184(17) 0.0024(17)
C10 0.073(3) 0.0325(19) 0.053(2) -0.0080(16) 0.027(2) -0.0015(18)
C47 0.041(2) 0.057(3) 0.039(2) 0.0062(19) 0.0066(17) 0.0077(19)
C43 0.0390(19) 0.046(2) 0.0307(18) -0.0051(16) 0.0056(15) 0.0069(17)
C32 0.116(4) 0.042(2) 0.0355(19) 0.0086(16) 0.013(2) 0.007(2)
C27 0.047(2) 0.037(2) 0.052(3) -0.0152(19) 0.0198(19) 0.0006(18)
C46 0.0386(19) 0.0306(18) 0.0378(19) -0.0032(15) 0.0153(15) 0.0006(15)
C9 0.048(3) 0.032(2) 0.040(2) 0.0034(17) 0.019(2) 0.003(2)
C8 0.061(2) 0.0392(19) 0.0382(18) -0.0064(15) 0.0154(16) 0.0003(17)
C7 0.069(2) 0.040(2) 0.0429(19) -0.0016(16) 0.0205(18) -0.0059(18)
C48 0.0336(19) 0.063(3) 0.038(2) -0.0014(19) 0.0098(16) 0.0052(18)
C28 0.070(3) 0.034(2) 0.061(3) -0.0097(19) 0.029(2) 0.000(2)
C26 0.051(3) 0.061(3) 0.065(3) -0.029(3) 0.004(2) 0.000(2)
C44 0.071(3) 0.037(2) 0.082(3) -0.018(2) -0.009(3) -0.002(2)
Ni1A 0.022(2) 0.026(2) 0.036(2) -0.0020(17) 0.0018(18) 0.0056(18)
Cl1A 0.068(5) 0.033(3) 0.043(4) -0.004(3) 0.002(3) 0.004(3)
C28A 0.068(8) 0.038(8) 0.064(9) -0.025(7) 0.027(9) -0.010(7)
C27A 0.061(6) 0.055(10) 0.074(11) -0.017(9) 0.020(8) 0.001(8)
C26A 0.078(11) 0.039(10) 0.057(8) -0.026(7) 0.008(8) -0.003(9)
C9A 0.050(10) 0.046(10) 0.064(11) 0.027(8) 0.027(9) 0.012(9)

loop_
_atom_type_symbol
_atom_type_description
_atom_type_scat_dispersion_real
_atom_type_scat_dispersion_imag
_atom_type_scat_source
C C 0.0181 0.0091 'International Tables Vol C Tables 4.2.6.8 and 6.1.1.4'
H H 0.0000 0.0000 'International Tables Vol C Tables 4.2.6.8 and 6.1.1.4'
Cl Cl 0.3639 0.7018 'International Tables Vol C Tables 4.2.6.8 and 6.1.1.4'
N N 0.0311 0.0180 'International Tables Vol C Tables 4.2.6.8 and 6.1.1.4'
Ni Ni -3.0029 0.5091 'International Tables Vol C Tables 4.2.6.8 and 6.1.1.4'
O O 0.0492 0.0322 'International Tables Vol C Tables 4.2.6.8 and 6.1.1.4'

loop_
_exptl_crystal_face_index_h
_exptl_crystal_face_index_k
_exptl_crystal_face_index_l
_exptl_crystal_face_perp_dist
0 1 -2 0.0323
0 -1 2 0.0189
0 1 1 0.0422
0 -1 -1 0.0306
-1 0 1 0.0022
1 0 -1 0.0132
0 1 2 0.0308

loop_
_geom_angle_atom_site_label_1
_geom_angle_atom_site_label_2
_geom_angle_atom_site_label_3
_geom_angle
_geom_angle_site_symmetry_1
_geom_angle_site_symmetry_3
_geom_angle_publ_flag
O1 Ni1 C1 88.86(12) . . ?
O1 Ni1 C2 90.01(12) . . ?
N10 Ni1 O1 170.80(11) . . ?
N10 Ni1 C1 90.84(12) . . ?
N10 Ni1 C2 91.83(12) . . ?
C2 Ni1 C1 170.12(15) . . ?
C40 O1 Ni1 124.0(2) . . ?
C24 N10 Ni1 126.5(2) . . ?
C24 N10 C13 104.5(2) . . ?
C24 N10 Ni1A 129.8(2) . . ?
C13 N10 Ni1 127.5(2) . . ?
C13 N10 Ni1A 121.9(2) . . ?
N3 N1 C14 118.2(2) . . ?
N3 N1 C1 115.9(2) . . ?
C1 N1 C14 125.9(3) . . ?
C45 O43 C48 115.8(3) . . ?
N4 N2 C23 118.4(2) . . ?
N4 N2 C2 115.2(2) . . ?
C2 N2 C23 126.3(3) . . ?
N3 N5 C11 117.9(2) . . ?
N3 N5 C3 114.0(3) . . ?
C3 N5 C11 128.0(3) . . ?
C46 O45 C47 115.0(3) . . ?
N6 N4 N2 102.2(2) . . ?
C43 O41 C44 118.6(3) . . ?
N4 N6 C4 113.8(3) . . ?
N4 N6 C12 118.8(3) . . ?
C4 N6 C12 127.4(3) . . ?
N5 N3 N1 102.0(2) . . ?
C13 C14 N1 118.3(3) . . ?
C13 C14 C15 120.6(3) . . ?
C15 C14 N1 121.1(3) . . ?
N10 C24 C23 129.3(3) . . ?
N10 C24 C19 112.7(3) . . ?
C23 C24 C19 118.0(3) . . ?
N1 C1 Ni1 127.4(2) . . ?
N1 C1 C3 101.0(3) . . ?
N1 C1 Ni1A 119.8(3) . . ?
C3 C1 Ni1 131.6(2) . . ?
C3 C1 Ni1A 130.3(3) . . ?
C19 C20 H5 119.8 . . ?
C21 C20 H5 119.8 . . ?
C21 C20 C19 120.4(3) . . ?
N10 C13 C14 128.8(3) . . ?
N10 C13 C18 112.7(3) . . ?
C14 C13 C18 118.5(3) . . ?
C24 C23 N2 117.6(3) . . ?
C24 C23 C22 121.0(3) . . ?
C22 C23 N2 121.4(3) . . ?
C24 C19 C18 105.0(3) . . ?
C20 C19 C24 120.9(3) . . ?
C20 C19 C18 134.0(3) . . ?
N2 C2 Ni1 126.8(2) . . ?
N2 C2 C4 101.8(3) . . ?
N2 C2 Ni1A 120.0(2) . . ?
C4 C2 Ni1 131.3(2) . . ?
C4 C2 Ni1A 129.4(3) . . ?
C18 C17 H8 119.7 . . ?
C18 C17 C16 120.5(3) . . ?
C16 C17 H8 119.7 . . ?
N6 C4 C2 106.9(3) . . ?
N6 C4 C6 119.9(3) . . ?
C2 C4 C6 133.1(3) . . ?
C13 C18 C19 105.0(3) . . ?
C17 C18 C13 120.6(3) . . ?
C17 C18 C19 134.4(3) . . ?
C23 C22 H3 119.5 . . ?
C23 C22 C21 121.0(3) . . ?
C21 C22 H3 119.5 . . ?
C14 C15 H10 119.3 . . ?
C16 C15 C14 121.4(3) . . ?
C16 C15 H10 119.3 . . ?
C17 C16 C25 120.6(3) . . ?
C15 C16 C17 118.3(3) . . ?
C15 C16 C25 121.1(3) . . ?
C20 C21 C22 118.6(3) . . ?
C20 C21 C29 122.2(3) . . ?
C22 C21 C29 119.2(3) . . ?
N5 C11 H27A 109.9 . . ?
N5 C11 H27B 109.9 . . ?
N5 C11 H27C 109.3 . . ?
N5 C11 H27D 109.3 . . ?
N5 C11 C9 108.9(3) . . ?
N5 C11 C9A 111.7(6) . . ?
H27A C11 H27B 108.3 . . ?
H27C C11 H27D 107.9 . . ?
C9 C11 H27A 109.9 . . ?
C9 C11 H27B 109.9 . . ?
C9A C11 H27C 109.3 . . ?
C9A C11 H27D 109.3 . . ?
H30A C5 H30B 107.8 . . ?
C3 C5 H30A 108.9 . . ?
C3 C5 H30B 108.9 . . ?
C7 C5 H30A 108.9 . . ?
C7 C5 H30B 108.9 . . ?
C7 C5 C3 113.1(3) . . ?
C21 C29 C32 111.5(3) . . ?
C31 C29 C21 111.1(3) . . ?
C31 C29 C30 107.9(3) . . ?
C31 C29 C32 108.1(3) . . ?
C30 C29 C21 109.4(3) . . ?
C30 C29 C32 108.8(3) . . ?
C40 C41 C45 122.3(3) . . ?
C40 C41 C46 119.4(3) . . ?
C45 C41 C46 118.3(3) . . ?
H39A C42 H39B 107.4 . . ?
C40 C42 H39A 108.3 . . ?
C40 C42 H39B 108.3 . . ?
C43 C42 H39A 108.3 . . ?
C43 C42 H39B 108.3 . . ?
C43 C42 C40 116.1(3) . . ?
C29 C31 H14A 109.5 . . ?
C29 C31 H14B 109.5 . . ?
C29 C31 H14C 109.5 . . ?
H14A C31 H14B 109.5 . . ?
H14A C31 H14C 109.5 . . ?
H14B C31 H14C 109.5 . . ?
O1 C40 C41 121.3(3) . . ?
O1 C40 C42 117.1(3) . . ?
C41 C40 C42 121.6(3) . . ?
N6 C12 H21A 109.9 . . ?
N6 C12 H21B 109.9 . . ?
N6 C12 C10 109.1(3) . . ?
H21A C12 H21B 108.3 . . ?
C10 C12 H21A 109.9 . . ?
C10 C12 H21B 109.9 . . ?
N5 C3 C1 107.0(3) . . ?
N5 C3 C5 119.1(3) . . ?
C1 C3 C5 133.8(3) . . ?
O43 C45 C41 111.4(3) . . ?
O42 C45 O43 121.9(3) . . ?
O42 C45 C41 126.7(3) . . ?
C16 C25 C28 111.7(3) . . ?
C16 C25 C26A 104.6(10) . . ?
C27 C25 C16 110.3(3) . . ?
C27 C25 C28 105.1(3) . . ?
C26 C25 C16 109.5(3) . . ?
C26 C25 C27 112.4(4) . . ?
C26 C25 C28 107.8(4) . . ?
C28A C25 C16 110.8(10) . . ?
C28A C25 C26A 95.9(18) . . ?
C27A C25 C16 115.2(13) . . ?
C27A C25 C28A 117.6(19) . . ?
C27A C25 C26A 110(2) . . ?
C4 C6 H24A 108.9 . . ?
C4 C6 H24B 108.9 . . ?
C4 C6 C8 113.2(3) . . ?
H24A C6 H24B 107.8 . . ?
C8 C6 H24A 108.9 . . ?
C8 C6 H24B 108.9 . . ?
C29 C30 H15A 109.5 . . ?
C29 C30 H15B 109.5 . . ?
C29 C30 H15C 109.5 . . ?
H15A C30 H15B 109.5 . . ?
H15A C30 H15C 109.5 . . ?
H15B C30 H15C 109.5 . . ?
C12 C10 H22A 109.3 . . ?
C12 C10 H22B 109.3 . . ?
H22A C10 H22B 107.9 . . ?
C8 C10 C12 111.8(3) . . ?
C8 C10 H22A 109.3 . . ?
C8 C10 H22B 109.3 . . ?
O45 C47 H38A 109.5 . . ?
O45 C47 H38B 109.5 . . ?
O45 C47 H38C 109.5 . . ?
H38A C47 H38B 109.5 . . ?
H38A C47 H38C 109.5 . . ?
H38B C47 H38C 109.5 . . ?
O41 C43 C42 112.8(3) . . ?
O40 C43 O41 125.0(4) . . ?
O40 C43 C42 122.2(4) . . ?
C29 C32 H16A 109.5 . . ?
C29 C32 H16B 109.5 . . ?
C29 C32 H16C 109.5 . . ?
H16A C32 H16B 109.5 . . ?
H16A C32 H16C 109.5 . . ?
H16B C32 H16C 109.5 . . ?
C25 C27 H18A 109.5 . . ?
C25 C27 H18B 109.5 . . ?
C25 C27 H18C 109.5 . . ?
H18A C27 H18B 109.5 . . ?
H18A C27 H18C 109.5 . . ?
H18B C27 H18C 109.5 . . ?
O45 C46 C41 114.1(3) . . ?
O44 C46 O45 120.6(4) . . ?
O44 C46 C41 125.3(3) . . ?
C11 C9 H28A 109.6 . . ?
C11 C9 H28B 109.6 . . ?
H28A C9 H28B 108.1 . . ?
C7 C9 C11 110.3(3) . . ?
C7 C9 H28A 109.6 . . ?
C7 C9 H28B 109.6 . . ?
C6 C8 H23A 109.1 . . ?
C6 C8 H23B 109.1 . . ?
C10 C8 C6 112.7(3) . . ?
C10 C8 H23A 109.1 . . ?
C10 C8 H23B 109.1 . . ?
H23A C8 H23B 107.8 . . ?
C5 C7 C9 113.6(3) . . ?
C5 C7 H29A 108.9 . . ?
C5 C7 H29B 108.9 . . ?
C9 C7 H29A 108.9 . . ?
C9 C7 H29B 108.9 . . ?
H29A C7 H29B 107.7 . . ?
C9A C7 C5 125.6(6) . . ?
O43 C48 H36A 109.5 . . ?
O43 C48 H36B 109.5 . . ?
O43 C48 H36C 109.5 . . ?
H36A C48 H36B 109.5 . . ?
H36A C48 H36C 109.5 . . ?
H36B C48 H36C 109.5 . . ?
C25 C28 H20A 109.5 . . ?
C25 C28 H20B 109.5 . . ?
C25 C28 H20C 109.5 . . ?
H20A C28 H20B 109.5 . . ?
H20A C28 H20C 109.5 . . ?
H20B C28 H20C 109.5 . . ?
C25 C26 H19A 109.5 . . ?
C25 C26 H19B 109.5 . . ?
C25 C26 H19C 109.5 . . ?
H19A C26 H19B 109.5 . . ?
H19A C26 H19C 109.5 . . ?
H19B C26 H19C 109.5 . . ?
O41 C44 H41A 109.5 . . ?
O41 C44 H41B 109.5 . . ?
O41 C44 H41C 109.5 . . ?
H41A C44 H41B 109.5 . . ?
H41A C44 H41C 109.5 . . ?
H41B C44 H41C 109.5 . . ?
N10 Ni1A C1 91.5(2) . . ?
N10 Ni1A C2 84.3(2) . . ?
N10 Ni1A Cl1A 161.5(4) . . ?
C1 Ni1A C2 137.7(3) . . ?
C1 Ni1A Cl1A 98.8(3) . . ?
Cl1A Ni1A C2 98.0(3) . . ?
C25 C28A H20D 109.5 . . ?
C25 C28A H20E 109.5 . . ?
C25 C28A H20F 109.5 . . ?
H20D C28A H20E 109.5 . . ?
H20D C28A H20F 109.5 . . ?
H20E C28A H20F 109.5 . . ?
C25 C27A H18D 109.5 . . ?
C25 C27A H18E 109.5 . . ?
C25 C27A H18F 109.5 . . ?
H18D C27A H18E 109.5 . . ?
H18D C27A H18F 109.5 . . ?
H18E C27A H18F 109.5 . . ?
C25 C26A H19D 109.5 . . ?
C25 C26A H19E 109.5 . . ?
C25 C26A H19F 109.5 . . ?
H19D C26A H19E 109.5 . . ?
H19D C26A H19F 109.5 . . ?
H19E C26A H19F 109.5 . . ?
C11 C9A H28C 108.0 . . ?
C11 C9A H28D 108.0 . . ?
C7 C9A C11 117.1(10) . . ?
C7 C9A H28C 108.0 . . ?
C7 C9A H28D 108.0 . . ?
H28C C9A H28D 107.3 . . ?

loop_
_geom_bond_atom_site_label_1
_geom_bond_atom_site_label_2
_geom_bond_distance
_geom_bond_site_symmetry_2
_geom_bond_publ_flag
Ni1 O1 1.913(2) . ?
Ni1 N10 1.866(2) . ?
Ni1 C1 1.951(3) . ?
Ni1 C2 1.938(3) . ?
O1 C40 1.288(4) . ?
N10 C24 1.377(4) . ?
N10 C13 1.382(4) . ?
N10 Ni1A 1.848(5) . ?
N1 N3 1.342(4) . ?
N1 C14 1.417(4) . ?
N1 C1 1.381(4) . ?
O43 C45 1.337(4) . ?
O43 C48 1.452(4) . ?
N2 N4 1.339(4) . ?
N2 C23 1.423(4) . ?
N2 C2 1.373(4) . ?
N5 N3 1.318(4) . ?
N5 C11 1.476(4) . ?
N5 C3 1.356(4) . ?
O42 C45 1.210(4) . ?
O45 C47 1.455(5) . ?
O45 C46 1.320(4) . ?
N4 N6 1.319(3) . ?
O41 C43 1.327(5) . ?
O41 C44 1.433(5) . ?
N6 C4 1.348(4) . ?
N6 C12 1.477(4) . ?
O44 C46 1.203(5) . ?
C14 C13 1.383(4) . ?
C14 C15 1.398(4) . ?
C24 C23 1.390(4) . ?
C24 C19 1.423(4) . ?
C1 C3 1.408(4) . ?
C1 Ni1A 1.947(5) . ?
C20 H5 0.9500 . ?
C20 C19 1.395(4) . ?
C20 C21 1.393(4) . ?
C13 C18 1.419(4) . ?
C23 C22 1.391(4) . ?
O40 C43 1.197(5) . ?
C19 C18 1.446(4) . ?
C2 C4 1.395(4) . ?
C2 Ni1A 2.206(5) . ?
C17 H8 0.9500 . ?
C17 C18 1.396(4) . ?
C17 C16 1.402(5) . ?
C4 C6 1.493(4) . ?
C22 H3 0.9500 . ?
C22 C21 1.408(4) . ?
C15 H10 0.9500 . ?
C15 C16 1.394(4) . ?
C16 C25 1.538(4) . ?
C21 C29 1.538(4) . ?
C11 H27A 0.9900 . ?
C11 H27B 0.9900 . ?
C11 H27C 0.9900 . ?
C11 H27D 0.9900 . ?
C11 C9 1.523(5) . ?
C11 C9A 1.493(12) . ?
C5 H30A 0.9900 . ?
C5 H30B 0.9900 . ?
C5 C3 1.493(4) . ?
C5 C7 1.487(5) . ?
C29 C31 1.527(5) . ?
C29 C30 1.538(5) . ?
C29 C32 1.539(5) . ?
C41 C40 1.395(5) . ?
C41 C45 1.461(5) . ?
C41 C46 1.494(5) . ?
C42 H39A 0.9900 . ?
C42 H39B 0.9900 . ?
C42 C40 1.517(5) . ?
C42 C43 1.507(5) . ?
C31 H14A 0.9800 . ?
C31 H14B 0.9800 . ?
C31 H14C 0.9800 . ?
C12 H21A 0.9900 . ?
C12 H21B 0.9900 . ?
C12 C10 1.504(5) . ?
C25 C27 1.524(5) . ?
C25 C28 1.565(5) . ?
C25 C26 1.491(5) . ?
C25 C28A 1.526(14) . ?
C25 C27A 1.504(15) . ?
C25 C26A 1.574(15) . ?
C6 H24A 0.9900 . ?
C6 H24B 0.9900 . ?
C6 C8 1.528(5) . ?
C30 H15A 0.9800 . ?
C30 H15B 0.9800 . ?
C30 H15C 0.9800 . ?
C10 H22A 0.9900 . ?
C10 H22B 0.9900 . ?
C10 C8 1.502(5) . ?
C47 H38A 0.9800 . ?
C47 H38B 0.9800 . ?
C47 H38C 0.9800 . ?
C32 H16A 0.9800 . ?
C32 H16B 0.9800 . ?
C32 H16C 0.9800 . ?
C27 H18A 0.9800 . ?
C27 H18B 0.9800 . ?
C27 H18C 0.9800 . ?
C9 H28A 0.9900 . ?
C9 H28B 0.9900 . ?
C9 C7 1.512(5) . ?
C8 H23A 0.9900 . ?
C8 H23B 0.9900 . ?
C7 H29A 0.9900 . ?
C7 H29B 0.9900 . ?
C7 C9A 1.426(12) . ?
C48 H36A 0.9800 . ?
C48 H36B 0.9800 . ?
C48 H36C 0.9800 . ?
C28 H20A 0.9800 . ?
C28 H20B 0.9800 . ?
C28 H20C 0.9800 . ?
C26 H19A 0.9800 . ?
C26 H19B 0.9800 . ?
C26 H19C 0.9800 . ?
C44 H41A 0.9800 . ?
C44 H41B 0.9800 . ?
C44 H41C 0.9800 . ?
Ni1A Cl1A 2.171(8) . ?
C28A H20D 0.9800 . ?
C28A H20E 0.9800 . ?
C28A H20F 0.9800 . ?
C27A H18D 0.9800 . ?
C27A H18E 0.9800 . ?
C27A H18F 0.9800 . ?
C26A H19D 0.9800 . ?
C26A H19E 0.9800 . ?
C26A H19F 0.9800 . ?
C9A H28C 0.9900 . ?
C9A H28D 0.9900 . ?

loop_
_geom_torsion_atom_site_label_1
_geom_torsion_atom_site_label_2
_geom_torsion_atom_site_label_3
_geom_torsion_atom_site_label_4
_geom_torsion
_geom_torsion_site_symmetry_1
_geom_torsion_site_symmetry_2
_geom_torsion_site_symmetry_3
_geom_torsion_site_symmetry_4
_geom_torsion_publ_flag
Ni1 O1 C40 C41 174.0(2) . . . . ?
Ni1 O1 C40 C42 -7.8(4) . . . . ?
Ni1 N10 C24 C23 11.8(5) . . . . ?
Ni1 N10 C24 C19 -166.8(2) . . . . ?
Ni1 N10 C13 C14 -12.5(5) . . . . ?
Ni1 N10 C13 C18 167.9(2) . . . . ?
Ni1 C1 C3 N5 176.4(3) . . . . ?
Ni1 C1 C3 C5 -0.4(7) . . . . ?
Ni1 C2 C4 N6 179.4(3) . . . . ?
Ni1 C2 C4 C6 -4.2(6) . . . . ?
N10 C24 C23 N2 1.1(5) . . . . ?
N10 C24 C23 C22 -176.2(3) . . . . ?
N10 C24 C19 C20 176.3(3) . . . . ?
N10 C24 C19 C18 -1.1(3) . . . . ?
N10 C13 C18 C19 -1.9(3) . . . . ?
N10 C13 C18 C17 178.2(3) . . . . ?
N1 C14 C13 N10 2.4(5) . . . . ?
N1 C14 C13 C18 -178.0(3) . . . . ?
N1 C14 C15 C16 179.6(3) . . . . ?
N1 C1 C3 N5 -2.3(4) . . . . ?
N1 C1 C3 C5 -179.1(4) . . . . ?
N2 N4 N6 C4 0.0(3) . . . . ?
N2 N4 N6 C12 179.9(3) . . . . ?
N2 C23 C22 C21 -177.4(3) . . . . ?
N2 C2 C4 N6 1.6(4) . . . . ?
N2 C2 C4 C6 178.0(4) . . . . ?
N5 C11 C9 C7 -45.9(4) . . . . ?
N5 C11 C9A C7 25.5(18) . . . . ?
N4 N2 C23 C24 174.3(3) . . . . ?
N4 N2 C23 C22 -8.3(4) . . . . ?
N4 N2 C2 Ni1 -179.7(2) . . . . ?
N4 N2 C2 C4 -1.8(4) . . . . ?
N4 N2 C2 Ni1A -152.2(3) . . . . ?
N4 N6 C4 C2 -1.1(4) . . . . ?
N4 N6 C4 C6 -178.0(3) . . . . ?
N4 N6 C12 C10 159.2(3) . . . . ?
N6 C4 C6 C8 -10.5(5) . . . . ?
N6 C12 C10 C8 48.0(4) . . . . ?
N3 N1 C14 C13 -178.7(3) . . . . ?
N3 N1 C14 C15 1.4(4) . . . . ?
N3 N1 C1 Ni1 -176.4(2) . . . . ?
N3 N1 C1 C3 2.3(4) . . . . ?
N3 N1 C1 Ni1A 152.8(3) . . . . ?
N3 N5 C11 C9 -160.4(3) . . . . ?
N3 N5 C11 C9A 162.5(9) . . . . ?
N3 N5 C3 C1 1.8(4) . . . . ?
N3 N5 C3 C5 179.1(3) . . . . ?
C14 N1 N3 N5 180.0(3) . . . . ?
C14 N1 C1 Ni1 2.1(5) . . . . ?
C14 N1 C1 C3 -179.1(3) . . . . ?
C14 N1 C1 Ni1A -28.6(5) . . . . ?
C14 C13 C18 C19 178.4(3) . . . . ?
C14 C13 C18 C17 -1.4(4) . . . . ?
C14 C15 C16 C17 -1.8(5) . . . . ?
C14 C15 C16 C25 -179.9(3) . . . . ?
C24 N10 C13 C14 -179.1(3) . . . . ?
C24 N10 C13 C18 1.3(3) . . . . ?
C24 N10 Ni1A C1 170.9(3) . . . . ?
C24 N10 Ni1A C2 33.1(3) . . . . ?
C24 N10 Ni1A Cl1A -65.1(11) . . . . ?
C24 C23 C22 C21 -0.2(5) . . . . ?
C24 C19 C18 C13 1.7(3) . . . . ?
C24 C19 C18 C17 -178.5(3) . . . . ?
C1 Ni1 N10 C24 176.5(3) . . . . ?
C1 Ni1 N10 C13 12.7(3) . . . . ?
C1 N1 N3 N5 -1.4(4) . . . . ?
C1 N1 C14 C13 2.7(5) . . . . ?
C1 N1 C14 C15 -177.1(3) . . . . ?
C20 C19 C18 C13 -175.1(3) . . . . ?
C20 C19 C18 C17 4.7(6) . . . . ?
C20 C21 C29 C31 137.7(3) . . . . ?
C20 C21 C29 C30 -103.3(4) . . . . ?
C20 C21 C29 C32 17.1(5) . . . . ?
C13 N10 C24 C23 178.5(3) . . . . ?
C13 N10 C24 C19 -0.1(3) . . . . ?
C13 N10 Ni1A C1 -34.7(3) . . . . ?
C13 N10 Ni1A C2 -172.5(2) . . . . ?
C13 N10 Ni1A Cl1A 89.4(10) . . . . ?
C13 C14 C15 C16 -0.3(5) . . . . ?
C23 N2 N4 N6 178.5(2) . . . . ?
C23 N2 C2 Ni1 3.3(5) . . . . ?
C23 N2 C2 C4 -178.8(3) . . . . ?
C23 N2 C2 Ni1A 30.8(4) . . . . ?
C23 C24 C19 C20 -2.5(4) . . . . ?
C23 C24 C19 C18 -179.9(3) . . . . ?
C23 C22 C21 C20 -1.8(5) . . . . ?
C23 C22 C21 C29 177.9(3) . . . . ?
C19 C24 C23 N2 179.7(3) . . . . ?
C19 C24 C23 C22 2.3(4) . . . . ?
C19 C20 C21 C22 1.6(5) . . . . ?
C19 C20 C21 C29 -178.2(3) . . . . ?
C2 Ni1 N10 C24 -13.0(3) . . . . ?
C2 Ni1 N10 C13 -176.8(3) . . . . ?
C2 N2 N4 N6 1.2(4) . . . . ?
C2 N2 C23 C24 -8.7(5) . . . . ?
C2 N2 C23 C22 168.6(3) . . . . ?
C2 C4 C6 C8 173.4(4) . . . . ?
C17 C16 C25 C27 50.3(4) . . . . ?
C17 C16 C25 C28 166.8(3) . . . . ?
C17 C16 C25 C26 -73.9(4) . . . . ?
C17 C16 C25 C28A -138.4(15) . . . . ?
C17 C16 C25 C27A 84.9(17) . . . . ?
C17 C16 C25 C26A -36.1(15) . . . . ?
C4 N6 C12 C10 -20.8(5) . . . . ?
C4 C6 C8 C10 38.7(5) . . . . ?
C18 C17 C16 C15 2.2(5) . . . . ?
C18 C17 C16 C25 -179.6(3) . . . . ?
C22 C21 C29 C31 -42.1(4) . . . . ?
C22 C21 C29 C30 76.9(4) . . . . ?
C22 C21 C29 C32 -162.7(3) . . . . ?
C15 C14 C13 N10 -177.7(3) . . . . ?
C15 C14 C13 C18 1.8(5) . . . . ?
C15 C16 C25 C27 -131.6(4) . . . . ?
C15 C16 C25 C28 -15.1(5) . . . . ?
C15 C16 C25 C26 104.2(4) . . . . ?
C15 C16 C25 C28A 39.7(15) . . . . ?
C15 C16 C25 C27A -96.9(17) . . . . ?
C15 C16 C25 C26A 142.0(14) . . . . ?
C16 C17 C18 C13 -0.6(5) . . . . ?
C16 C17 C18 C19 179.6(3) . . . . ?
C21 C20 C19 C24 0.6(5) . . . . ?
C21 C20 C19 C18 177.0(3) . . . . ?
C11 N5 N3 N1 177.4(3) . . . . ?
C11 N5 C3 C1 -175.7(3) . . . . ?
C11 N5 C3 C5 1.7(6) . . . . ?
C11 C9 C7 C5 61.4(5) . . . . ?
C5 C7 C9A C11 -16(2) . . . . ?
C40 C41 C45 O43 -173.9(3) . . . . ?
C40 C41 C45 O42 4.9(6) . . . . ?
C40 C41 C46 O45 -117.7(4) . . . . ?
C40 C41 C46 O44 61.1(5) . . . . ?
C40 C42 C43 O41 -8.2(5) . . . . ?
C40 C42 C43 O40 174.4(4) . . . . ?
C12 N6 C4 C2 179.0(3) . . . . ?
C12 N6 C4 C6 2.0(5) . . . . ?
C12 C10 C8 C6 -59.5(4) . . . . ?
C3 N5 N3 N1 -0.3(4) . . . . ?
C3 N5 C11 C9 17.0(5) . . . . ?
C3 N5 C11 C9A -20.1(10) . . . . ?
C3 C5 C7 C9 -41.7(5) . . . . ?
C3 C5 C7 C9A -2.8(13) . . . . ?
C45 C41 C40 O1 -174.8(3) . . . . ?
C45 C41 C40 C42 7.0(5) . . . . ?
C45 C41 C46 O45 63.2(4) . . . . ?
C45 C41 C46 O44 -118.0(4) . . . . ?
C47 O45 C46 O44 2.8(5) . . . . ?
C47 O45 C46 C41 -178.4(3) . . . . ?
C43 C42 C40 O1 99.4(4) . . . . ?
C43 C42 C40 C41 -82.3(4) . . . . ?
C46 C41 C40 O1 6.2(5) . . . . ?
C46 C41 C40 C42 -172.0(3) . . . . ?
C46 C41 C45 O43 5.1(4) . . . . ?
C46 C41 C45 O42 -176.1(4) . . . . ?
C7 C5 C3 N5 10.3(5) . . . . ?
C7 C5 C3 C1 -173.2(4) . . . . ?
C48 O43 C45 O42 3.4(5) . . . . ?
C48 O43 C45 C41 -177.7(3) . . . . ?
C44 O41 C43 O40 -0.3(6) . . . . ?
C44 O41 C43 C42 -177.6(4) . . . . ?
Ni1A N10 C24 C23 -23.7(5) . . . . ?
Ni1A N10 C24 C19 157.7(3) . . . . ?
Ni1A N10 C13 C14 20.9(5) . . . . ?
Ni1A N10 C13 C18 -158.7(3) . . . . ?
Ni1A C1 C3 N5 -148.2(3) . . . . ?
Ni1A C1 C3 C5 35.0(7) . . . . ?
Ni1A C2 C4 N6 147.9(3) . . . . ?
Ni1A C2 C4 C6 -35.6(6) . . . . ?

loop_
_exptl_oxdiff_crystal_face_indexfrac_h
_exptl_oxdiff_crystal_face_indexfrac_k
_exptl_oxdiff_crystal_face_indexfrac_l
_exptl_oxdiff_crystal_face_x
_exptl_oxdiff_crystal_face_y
_exptl_oxdiff_crystal_face_z
0.0000 1.0000 -2.0000 -0.1251 -0.0312 -0.1202
-0.0000 -1.0000 2.0000 0.1251 0.0312 0.1202
0.0000 1.0000 1.0000 0.0776 0.0030 -0.1039
-0.0000 -1.0000 -1.0000 -0.0776 -0.0030 0.1039
-1.0000 0.0001 0.9999 0.0319 0.1321 -0.0074
1.0000 -0.0001 -0.9999 -0.0319 -0.1321 0.0074
0.0000 1.0000 2.0000 0.1452 0.0144 -0.0985
